data_4117116
loop_
_publ_author_name
'Tohru Koike'
'Masaki Inoue'
'Eiichi Kimura'
'Motoo Shiro'

_publ_contact_author
;
                  Eiichi Kimura
                 Department of Medicinal Chemistry, 
                School of Medicine, Hiroshima University, 
                Kasumi 1-2-3, Minami-ku, Hiroshima, 734, Japan
;
_publ_contact_author_email ekimura@ue.ipc.hiroshima-u.ac.jp
_publ_contact_author_fax 81(Japan)-82-257-5324
_publ_contact_author_phone 81(Japan)-82-257-5320
_publ_section_title
;
 Novel Properties of Cooperative Dinuclear Zinc(II) Ions: The Selective
 Recognition of Phosphomonoesters and Their P-O Ester Bond Cleavage by a
 New Dinuclear Zinc(II) Cryptate
;
_journal_name_full 'Journal of the American Chemical Society'
_journal_page_first 3091
_journal_page_last 3099
_journal_paper_doi 10.1021/ja953413m
_journal_volume 118
_journal_year 1996
_chemical_formula_analytical 'C19 H48 N8 O18 Cl3 P1 Zn2'
_chemical_formula_moiety 'C19 H46 N8 O5 P1 Zn2 3+, (O4 Cl1 -1)3, H2 O1'
_chemical_formula_structural '(Zn2 C19 H46 N8 O4 P1) (O4 Cl1 )3 (H2 O2)1'
_chemical_formula_sum 'C19 H48 Cl3 N8 O18 P Zn2'
_chemical_formula_weight 944.7
_space_group_IT_number 9
_symmetry_cell_setting monoclinic
_symmetry_Int_Tables_number 9
_symmetry_space_group_name_Hall 'C -2yc'
_symmetry_space_group_name_H-M 'C 1 c 1'
_audit_creation_date 'Thu Mar  2 16:09:29 1995'
_audit_creation_method 'from TEXRAY.INF file'
_cell_angle_alpha 90
_cell_angle_beta 103.94(1)
_cell_angle_gamma 90
_cell_formula_units_Z 4
_cell_length_a 19.573(3)
_cell_length_b 12.454(4)
_cell_length_c 15.066(3)
_cell_measurement_reflns_used 25
_cell_measurement_temperature 296.2
_cell_measurement_theta_max 59.9
_cell_measurement_theta_min 59.1
_cell_volume 3564.4(15)
_computing_cell_refinement MSC/AFC
_computing_data_collection MSC/AFC
_computing_data_reduction teXsan
_computing_publication_material teXsan
_computing_structure_refinement teXsan
_computing_structure_solution 'SHELXS86 (Sheldrick)'
_diffrn_ambient_temperature 296.2
_diffrn_measurement_device 'Rigaku AFC7R diffractometer'
_diffrn_measurement_method '\w-2\q scans'
_diffrn_orient_matrix_UB_11 -0.04171
_diffrn_orient_matrix_UB_12 0.04685
_diffrn_orient_matrix_UB_13 -0.00123
_diffrn_orient_matrix_UB_21 0.03210
_diffrn_orient_matrix_UB_22 0.06155
_diffrn_orient_matrix_UB_23 0.02342
_diffrn_orient_matrix_UB_31 -0.00100
_diffrn_orient_matrix_UB_32 0.02155
_diffrn_orient_matrix_UB_33 -0.06424
_diffrn_radiation_detector 'scintillation counter'
_diffrn_radiation_monochromator graphite
_diffrn_radiation_source 'X-ray rotating anode'
_diffrn_radiation_type 'Cu K\a'
_diffrn_radiation_wavelength 1.5418
_diffrn_reflns_av_R_equivalents 2.17
_diffrn_reflns_av_sigmaI/netI 0.04
_diffrn_reflns_limit_h_max 21
_diffrn_reflns_limit_h_min -21
_diffrn_reflns_limit_k_max 14
_diffrn_reflns_limit_k_min 0
_diffrn_reflns_limit_l_max 0
_diffrn_reflns_limit_l_min -16
_diffrn_reflns_number 2896
_diffrn_reflns_reduction_process 'Lp corrections applied'
_diffrn_reflns_theta_max 60.07
_diffrn_reflns_theta_min 2.0
_diffrn_standards_decay_% 5.62
_diffrn_standards_interval_count 150
_diffrn_standards_number 3
_exptl_absorpt_coefficient_mu 4.915
_exptl_absorpt_correction_T_max 1.000
_exptl_absorpt_correction_T_min 0.755
_exptl_absorpt_correction_type refdelf
_exptl_absorpt_process_details 'DIFABS (Walker & Stuart)'
_exptl_crystal_colour colorless
_exptl_crystal_density_diffrn 1.760
_exptl_crystal_description prismatic
_exptl_crystal_F_000 1952.00
_exptl_crystal_size_max 0.300
_exptl_crystal_size_mid 0.200
_exptl_crystal_size_min 0.100
_refine_diff_density_max 0.32
_refine_diff_density_min -0.36
_refine_ls_extinction_coef 0.96(8)
_refine_ls_extinction_method 'type 2, isotropic (Zachariasen)'
_refine_ls_goodness_of_fit_obs 1.400
_refine_ls_hydrogen_treatment noref
_refine_ls_matrix_type full
_refine_ls_number_constraints 0
_refine_ls_number_parameters 459
_refine_ls_number_reflns 2553
_refine_ls_number_restraints 0
_refine_ls_R_factor_obs 0.0360
_refine_ls_shift/esd_max 0.0370
_refine_ls_shift/esd_mean 0.005
_refine_ls_structure_factor_coef F
_refine_ls_weighting_details w=1/(\s^2^(F)+0.0009F^2^)
_refine_ls_weighting_scheme calc
_refine_ls_wR_factor_obs 0.0510
_reflns_number_observed 2553
_reflns_number_total 2778
_reflns_observed_criterion 'refl observed if I > 3\s(I)'
_cod_data_source_file ja953413m_1.cif
_cod_data_source_block Dinuclear_Zinc(II)_Phosphoamido_Cryptate(9)
_cod_depositor_comments
;Adding Fobs data.

The following automatic conversions were performed:

'_refine_ls_weighting_scheme' value 'calc w=1/(\s^2^(F)+0.0009F^2^)'
was changed to 'calc'. New tag '_refine_ls_weighting_details' was
created. The value of the new tag was set to
'w=1/(\s^2^(F)+0.0009F^2^)'.

Automatic conversion script
Id: cif_fix_values 3143 2015-03-26 13:38:13Z robertas 
;
_cod_original_cell_volume 3564(1)
_cod_original_sg_symbol_Hall 'C -2c'
_cod_original_sg_symbol_H-M 'C c'
_cod_original_formula_sum 'C19 H48 N8 O18 Cl3 P1 Zn2'
_cod_database_code 4117116
_cod_database_fobs_code 4117116

loop_
_symmetry_equiv_pos_as_xyz
'   +x,   +y,   +z'
'1/2+x,1/2+y,   +z'
'   +x,   -y,1/2+z'
1/2+x,1/2-y,1/2+z

loop_
_atom_site_aniso_label
_atom_site_aniso_U_11
_atom_site_aniso_U_22
_atom_site_aniso_U_33
_atom_site_aniso_U_12
_atom_site_aniso_U_13
_atom_site_aniso_U_23
Zn(1) 0.0414(4) 0.0381(3) 0.0381(3) 0.0070(3) 0.0121(3) 0.0062(3)
Zn(2) 0.0383(3) 0.0354(3) 0.0365(3) 0.0023(3) 0.0082(2) -0.0024(3)
Cl(1) 0.0422(7) 0.0513(7) 0.0774(9) 0.0029(6) 0.0124(7) -0.0012(7)
Cl(2) 0.0720(10) 0.0598(8) 0.0710(9) 0.0160(7) 0.0244(8) 0.0125(7)
Cl(3) 0.0610(9) 0.0760(10) 0.0500(7) -0.0115(7) 0.0068(6) 0.0051(7)
P(1) 0.0390(7) 0.0354(6) 0.0334(6) 0.0011(5) 0.0106(5) 0.0020(5)
O(28) 0.051(2) 0.039(1) 0.038(1) -0.002(2) 0.014(2) 0.001(1)
O(29) 0.044(2) 0.045(2) 0.035(1) 0.001(1) 0.010(1) -0.002(2)
O(30) 0.062(2) 0.042(2) 0.038(2) 0.005(2) 0.017(2) 0.011(2)
O(31) 0.042(2) 0.042(2) 0.032(1) 0.008(1) 0.012(1) 0.004(1)
O(32) 0.087(3) 0.048(1) 0.098(4) -0.004(2) 0.027(3) 0.002(2)
O(33) 0.059(3) 0.098(4) 0.100(4) 0.014(3) 0.005(2) 0.031(3)
O(34) 0.095(4) 0.102(4) 0.091(4) 0.008(4) 0.026(4) -0.030(4)
O(35) 0.053(2) 0.073(3) 0.137(5) 0.002(2) 0.037(3) 0.003(3)
O(36) 0.093(5) 0.26(1) 0.098(5) 0.048(7) 0.055(4) 0.048(7)
O(37) 0.124(6) 0.210(10) 0.069(4) -0.040(6) 0.007(4) -0.053(5)
O(38) 0.158(9) 0.067(4) 0.28(1) -0.041(4) -0.039(9) 0.054(6)
O(39) 0.095(4) 0.130(5) 0.071(4) 0.052(4) 0.020(3) 0.026(3)
O(40) 0.145(8) 0.139(8) 0.22(1) -0.071(6) 0.090(9) -0.105(7)
O(41) 0.26(1) 0.31(1) 0.101(6) 0.21(1) 0.075(8) 0.112(9)
O(42) 0.092(5) 0.068(3) 0.214(9) 0.011(3) 0.079(5) 0.034(4)
O(43) 0.099(5) 0.146(6) 0.126(6) 0.071(4) 0.060(4) 0.043(5)
O(44) 0.139(8) 0.158(8) 0.117(7) -0.018(7) 0.004(6) 0.031(6)
O(45) 0.069(4) 0.221(10) 0.152(7) 0.010(5) 0.044(4) 0.117(7)
N(1) 0.057(2) 0.052(2) 0.042(2) 0.015(2) 0.018(2) 0.011(2)
N(4) 0.042(1) 0.065(3) 0.043(2) 0.014(2) 0.013(2) 0.011(2)
N(7) 0.034(2) 0.042(2) 0.048(2) 0.000(2) 0.009(1) -0.003(2)
N(10) 0.049(2) 0.041(2) 0.042(2) -0.001(2) 0.008(2) -0.003(2)
N(13) 0.051(2) 0.050(2) 0.040(2) 0.004(2) 0.013(2) -0.002(2)
N(16) 0.040(1) 0.041(2) 0.045(2) 0.012(2) 0.007(2) 0.003(2)
N(19) 0.041(2) 0.047(2) 0.055(3) -0.005(2) 0.013(2) -0.011(2)
N(22) 0.059(3) 0.039(2) 0.057(2) 0.004(2) 0.029(2) 0.008(2)
C(2) 0.062(3) 0.063(4) 0.046(3) 0.017(3) 0.007(2) 0.006(3)
C(3) 0.052(4) 0.087(5) 0.052(3) 0.022(3) 0.010(3) 0.016(3)
C(5) 0.041(3) 0.063(3) 0.052(3) 0.008(2) 0.009(2) 0.000(2)
C(6) 0.037(3) 0.053(3) 0.053(3) 0.003(2) 0.010(2) 0.006(2)
C(8) 0.048(3) 0.042(2) 0.057(3) -0.006(2) 0.018(3) -0.002(2)
C(9) 0.052(2) 0.042(3) 0.061(3) -0.010(2) 0.012(3) -0.016(2)
C(11) 0.069(4) 0.038(3) 0.052(3) 0.001(3) 0.015(3) -0.010(2)
C(12) 0.064(4) 0.056(3) 0.038(3) -0.001(2) 0.010(3) -0.014(2)
C(14) 0.055(2) 0.065(4) 0.051(3) 0.010(3) 0.021(2) -0.009(2)
C(15) 0.033(3) 0.069(4) 0.056(3) 0.010(2) 0.015(2) -0.007(2)
C(17) 0.041(3) 0.062(3) 0.053(3) 0.002(2) 0.003(2) -0.009(2)
C(18) 0.044(3) 0.065(3) 0.059(4) 0.000(2) 0.015(3) -0.014(3)
C(20) 0.073(4) 0.049(2) 0.051(3) 0.001(3) 0.024(3) 0.000(3)
C(21) 0.068(3) 0.043(3) 0.057(3) -0.006(2) 0.028(2) -0.004(3)
C(23) 0.080(4) 0.051(3) 0.060(3) -0.001(3) 0.025(3) 0.021(3)
C(24) 0.075(4) 0.053(2) 0.066(4) 0.010(3) 0.020(3) 0.022(3)
C(25) 0.051(3) 0.057(3) 0.041(3) 0.017(2) 0.017(2) 0.017(2)
C(26) 0.049(3) 0.052(3) 0.033(2) 0.005(2) 0.013(2) 0.001(2)
C(27) 0.056(3) 0.054(3) 0.033(3) 0.008(2) 0.016(2) 0.004(2)

loop_
_atom_site_label
_atom_site_fract_x
_atom_site_fract_y
_atom_site_fract_z
_atom_site_U_iso_or_equiv
_atom_site_thermal_displace_type
Zn(1) 0.8011 0.40521(5) 0.1566 0.0388(2) Uani
Zn(2) 0.89830(5) 0.15270(5) 0.17219(6) 0.0369(2) Uani
Cl(1) 1.23211(8) 0.2564(1) 0.2379(1) 0.0573(4) Uani
Cl(2) 0.5301(1) 0.3693(1) 0.2908(1) 0.0664(5) Uani
Cl(3) 0.54711(9) 0.0249(1) 0.0108(1) 0.0635(4) Uani
P(1) 0.81565(8) 0.23695(10) 0.30477(9) 0.0356(3) Uani
O(28) 0.8146(2) 0.3569(3) 0.2878(3) 0.0422(8) Uani
O(29) 0.8820(2) 0.1811(3) 0.2972(2) 0.0413(8) Uani
O(30) 0.8066(2) 0.2140(3) 0.4040(3) 0.0468(10) Uani
O(31) 0.8640(2) 0.2958(3) 0.1169(2) 0.0378(8) Uani
O(32) 1.2233(3) 0.1416(4) 0.2374(5) 0.077(1) Uani
O(33) 1.1794(3) 0.3028(5) 0.1666(5) 0.088(2) Uani
O(34) 1.2231(4) 0.2975(6) 0.3226(5) 0.095(2) Uani
O(35) 1.3007(3) 0.2819(5) 0.2285(5) 0.085(2) Uani
O(36) 0.6052(5) 0.022(1) -0.0265(5) 0.145(4) Uani
O(37) 0.5692(5) 0.0738(9) 0.0973(5) 0.137(3) Uani
O(38) 0.5186(6) -0.0749(6) 0.020(1) 0.186(5) Uani
O(39) 0.4920(4) 0.0854(6) -0.0448(4) 0.099(2) Uani
O(40) 0.5088(6) 0.2890(9) 0.2248(9) 0.159(5) Uani
O(41) 0.5644(8) 0.323(1) 0.3718(7) 0.216(6) Uani
O(42) 0.5777(4) 0.4343(5) 0.2559(8) 0.117(3) Uani
O(43) 0.4717(4) 0.4307(7) 0.2995(6) 0.118(3) Uani
O(44) 0.9866(6) 0.1710(9) 0.4800(7) 0.143(4) Uani
O(45) 0.6820(4) 0.1950(9) 0.4388(7) 0.145(3) Uani
N(1) 0.6912(3) 0.4050(4) 0.1260(3) 0.050(1) Uani
N(4) 0.7845(3) 0.4591(4) 0.0163(3) 0.049(1) Uani
N(7) 0.7486(2) 0.1847(4) 0.2294(3) 0.0416(10) Uani
N(10) 0.8405(3) 0.0105(4) 0.1495(3) 0.045(1) Uani
N(13) 0.9153(3) 0.1202(4) 0.0361(3) 0.047(1) Uani
N(16) 1.0087(3) 0.1523(3) 0.2099(3) 0.0425(10) Uani
N(19) 0.9762(3) 0.3893(4) 0.2599(4) 0.047(1) Uani
N(22) 0.8535(3) 0.5526(4) 0.1832(3) 0.049(1) Uani
C(2) 0.7085(4) 0.4383(6) -0.0303(4) 0.058(2) Uani
C(3) 0.6641(4) 0.4677(6) 0.0372(5) 0.064(2) Uani
C(5) 0.6569(3) 0.2988(5) 0.1230(4) 0.052(1) Uani
C(6) 0.6796(3) 0.2423(5) 0.2142(4) 0.048(1) Uani
C(8) 0.7435(3) 0.0668(5) 0.2187(4) 0.048(1) Uani
C(9) 0.7636(3) 0.0260(5) 0.1345(5) 0.052(1) Uani
C(11) 0.8600(4) -0.0463(5) 0.0717(4) 0.053(2) Uani
C(12) 0.8670(4) 0.0342(5) -0.0036(4) 0.053(2) Uani
C(14) 0.9896(4) 0.0903(5) 0.0514(4) 0.056(2) Uani
C(15) 1.0355(3) 0.1593(5) 0.1261(5) 0.052(2) Uani
C(17) 1.0488(3) 0.2197(5) 0.2863(4) 0.053(1) Uani
C(18) 1.0469(3) 0.3386(6) 0.2659(5) 0.056(1) Uani
C(20) 0.9804(4) 0.5109(5) 0.2546(4) 0.056(2) Uani
C(21) 0.9146(4) 0.5665(5) 0.2630(4) 0.054(1) Uani
C(23) 0.8674(4) 0.5969(5) 0.0955(5) 0.062(2) Uani
C(24) 0.8031(4) 0.5740(6) 0.0187(5) 0.064(2) Uani
C(25) 0.8314(3) 0.3938(5) -0.0267(4) 0.049(1) Uani
C(26) 0.8426(3) 0.2831(5) 0.0182(4) 0.044(1) Uani
C(27) 0.8982(3) 0.2222(5) -0.0153(4) 0.047(1) Uani
H(2b) 0.6943 0.4829 -0.0835 0.0570 Uiso
H(2a) 0.7016 0.3653 -0.0485 0.0570 Uiso
H(3a) 0.6697 0.5482 0.0694 0.0633 Uiso
H(3b) 0.6182 0.4445 0.0233 0.0633 Uiso
H(4) 0.6703 0.4446 0.1805 0.0494 Uiso
H(5a) 0.6170 0.3016 0.1222 0.0532 Uiso
H(5b) 0.6697 0.2517 0.0765 0.0532 Uiso
H(6a) 0.6753 0.2930 0.2619 0.0481 Uiso
H(6b) 0.6412 0.1991 0.2321 0.0481 Uiso
H(8a) 0.6852 0.0506 0.2054 0.0469 Uiso
H(8b) 0.7711 0.0363 0.2767 0.0469 Uiso
H(9a) 0.7376 -0.0491 0.1042 0.0519 Uiso
H(9b) 0.7402 0.0922 0.0823 0.0519 Uiso
H(10) 0.8515 -0.0328 0.2157 0.0443 Uiso
H(11a) 0.8269 -0.1025 0.0493 0.0532 Uiso
H(11b) 0.9058 -0.0838 0.0958 0.0532 Uiso
H(12b) 0.8217 0.0609 -0.0306 0.0532 Uiso
H(12a) 0.8844 -0.0034 -0.0498 0.0532 Uiso
H(14b) 0.9953 0.1004 0.0148 0.0545 Uiso
H(14a) 0.9913 0.0203 0.0625 0.0545 Uiso
H(15a) 1.0884 0.1178 0.1434 0.0519 Uiso
H(15b) 1.0241 0.2540 0.1041 0.0519 Uiso
H(16) 1.0184 0.0749 0.2344 0.0418 Uiso
H(17b) 1.1097 0.2014 0.3165 0.0532 Uiso
H(17a) 1.0132 0.2191 0.3446 0.0532 Uiso
H(18a) 1.0594 0.3495 0.2068 0.0557 Uiso
H(18b) 1.0819 0.3765 0.3103 0.0557 Uiso
H(19a) 0.9487 0.3642 0.2844 0.0469 Uiso
H(19b) 0.9409 0.3690 0.1931 0.0469 Uiso
H(20b) 0.9947 0.5283 0.1905 0.0570 Uiso
H(20a) 0.9962 0.5182 0.2982 0.0570 Uiso
H(21b) 0.8868 0.5435 0.3089 0.0532 Uiso
H(21a) 0.9214 0.6632 0.2668 0.0532 Uiso
H(22) 0.8188 0.6016 0.2050 0.0481 Uiso
H(23a) 0.9126 0.5459 0.0759 0.0621 Uiso
H(23b) 0.8794 0.6845 0.0803 0.0621 Uiso
H(24a) 0.7500 0.6101 0.0220 0.0633 Uiso
H(24b) 0.8161 0.5947 -0.0606 0.0633 Uiso
H(25a) 0.8836 0.4450 -0.0052 0.0469 Uiso
H(25b) 0.8061 0.4003 -0.1057 0.0469 Uiso
H(26) 0.7942 0.2394 0.0110 0.0443 Uiso
H(27b) 0.8838 0.2079 -0.0791 0.0469 Uiso
H(27a) 0.9405 0.2663 -0.0052 0.0469 Uiso
H(30) 0.7497 0.2140 0.4034 0.0469 Uiso

loop_
_atom_type_symbol
_atom_type_oxidation_number
_atom_type_number_in_cell
_atom_type_scat_dispersion_real
_atom_type_scat_dispersion_imag
_atom_type_scat_source
C 0 76 0.018 0.009 'International Tables'
H 0 192 0.000 0.000 'International Tables'
N 0 32 0.031 0.018 'International Tables'
O 0 72 0.049 0.032 'International Tables'
Cl 0 12 0.364 0.702 'International Tables'
P 0 4 0.295 0.434 'International Tables'
Zn 0 8 -1.549 0.678 'International Tables'

loop_
_geom_angle_atom_site_label_1
_geom_angle_atom_site_label_2
_geom_angle_atom_site_label_3
_geom_angle
_geom_angle_publ_flag
O(28) Zn(1) O(31) 98.3(2) yes
O(28) Zn(1) N(1) 178.6(2) yes
O(28) Zn(1) N(4) 95.7(2) yes
O(28) Zn(1) N(22) 97.5(2) yes
O(31) Zn(1) N(1) 83.0(2) yes
O(31) Zn(1) N(4) 127.0(2) yes
O(31) Zn(1) N(22) 110.1(2) yes
N(1) Zn(1) N(4) 83.1(2) yes
N(1) Zn(1) N(22) 82.4(3) yes
N(4) Zn(1) N(22) 118.3(3) yes
O(29) Zn(2) O(31) 96.9(2) yes
O(29) Zn(2) N(10) 95.7(2) yes
O(29) Zn(2) N(13) 179.4(2) yes
O(29) Zn(2) N(16) 97.6(2) yes
O(31) Zn(2) N(10) 124.8(2) yes
O(31) Zn(2) N(13) 83.5(2) yes
O(31) Zn(2) N(16) 109.5(2) yes
N(10) Zn(2) N(13) 83.6(2) yes
N(10) Zn(2) N(16) 121.6(2) yes
N(13) Zn(2) N(16) 82.7(2) yes
O(32) Cl(1) O(33) 109.6(5) yes
O(32) Cl(1) O(34) 108.7(5) yes
O(32) Cl(1) O(35) 109.7(4) yes
O(33) Cl(1) O(34) 108.0(5) yes
O(33) Cl(1) O(35) 111.5(5) yes
O(34) Cl(1) O(35) 109.4(5) yes
O(40) Cl(2) O(41) 109(1) yes
O(40) Cl(2) O(42) 105.0(8) yes
O(40) Cl(2) O(43) 109.9(8) yes
O(41) Cl(2) O(42) 110(1) yes
O(41) Cl(2) O(43) 112.1(7) yes
O(42) Cl(2) O(43) 110.0(5) yes
O(36) Cl(3) O(37) 107.0(7) yes
O(36) Cl(3) O(38) 114(1) yes
O(36) Cl(3) O(39) 110.3(6) yes
O(37) Cl(3) O(38) 109.1(9) yes
O(37) Cl(3) O(39) 109.6(7) yes
O(38) Cl(3) O(39) 106.1(7) yes
O(28) P(1) O(29) 115.0(3) yes
O(28) P(1) O(30) 109.8(3) yes
O(28) P(1) N(7) 107.1(3) yes
O(29) P(1) O(30) 106.5(3) yes
O(29) P(1) N(7) 108.9(3) yes
O(30) P(1) N(7) 109.4(3) yes
Zn(1) O(28) P(1) 116.8(3) yes
Zn(2) O(29) P(1) 119.1(3) yes
Zn(1) O(31) Zn(2) 129.9(2) yes
Zn(1) O(31) C(26) 109.4(4) yes
Zn(2) O(31) C(26) 108.2(4) yes
Zn(1) N(1) C(2) 107.6(4) yes
Zn(1) N(1) C(24) 107.2(5) yes
Zn(1) N(1) C(25) 107.0(4) yes
C(2) N(1) C(24) 112.8(6) yes
C(2) N(1) C(25) 110.4(6) yes
C(24) N(1) C(25) 111.4(6) yes
Zn(1) N(4) C(3) 108.3(5) yes
Zn(1) N(4) C(5) 116.4(4) yes
C(3) N(4) C(5) 111.8(6) yes
P(1) N(7) C(6) 117.3(5) yes
P(1) N(7) C(8) 119.1(5) yes
C(6) N(7) C(8) 115.1(6) yes
Zn(2) N(10) C(9) 113.8(4) yes
Zn(2) N(10) C(11) 107.5(4) yes
C(9) N(10) C(11) 112.6(6) yes
Zn(2) N(13) C(12) 106.8(4) yes
Zn(2) N(13) C(14) 105.5(4) yes
Zn(2) N(13) C(27) 105.4(4) yes
C(12) N(13) C(14) 113.5(6) yes
C(12) N(13) C(27) 111.8(6) yes
C(14) N(13) C(27) 113.1(6) yes
Zn(2) N(16) C(15) 108.5(4) yes
Zn(2) N(16) C(17) 121.5(4) yes
C(15) N(16) C(17) 113.7(6) yes
C(18) N(19) C(20) 111.4(6) yes
Zn(1) N(22) C(21) 121.2(5) yes
Zn(1) N(22) C(23) 109.5(5) yes
C(21) N(22) C(23) 112.4(6) yes
N(1) C(2) C(3) 107.8(6) yes
N(4) C(3) C(2) 109.1(6) yes
N(4) C(5) C(6) 111.1(6) yes
N(7) C(6) C(5) 114.6(6) yes
N(7) C(8) C(9) 113.8(6) yes
N(10) C(9) C(8) 112.2(6) yes
N(10) C(11) C(12) 110.8(6) yes
N(13) C(12) C(11) 109.7(6) yes
N(13) C(14) C(15) 111.1(6) yes
N(16) C(15) C(14) 109.4(6) yes
N(16) C(17) C(18) 114.4(7) yes
N(19) C(18) C(17) 113.9(6) yes
N(19) C(20) C(21) 113.6(7) yes
N(22) C(21) C(20) 114.9(6) yes
N(22) C(23) C(24) 107.9(7) yes
N(1) C(24) C(23) 110.6(6) yes
N(1) C(25) C(26) 109.9(5) yes
O(31) C(26) C(25) 109.1(6) yes
O(31) C(26) C(27) 110.1(6) yes
C(25) C(26) C(27) 110.3(6) yes
N(13) C(27) C(26) 110.3(6) yes

loop_
_geom_bond_atom_site_label_1
_geom_bond_atom_site_label_2
_geom_bond_distance
_geom_bond_publ_flag
Zn(1) O(28) 2.024(5) yes
Zn(1) O(31) 2.020(4) yes
Zn(1) N(1) 2.166(6) yes
Zn(1) N(4) 2.088(7) yes
Zn(1) N(22) 2.092(6) yes
Zn(2) O(29) 2.016(4) yes
Zn(2) O(31) 2.013(4) yes
Zn(2) N(10) 2.086(6) yes
Zn(2) N(13) 2.192(6) yes
Zn(2) N(16) 2.101(6) yes
Cl(1) O(32) 1.440(6) yes
Cl(1) O(33) 1.420(7) yes
Cl(1) O(34) 1.423(8) yes
Cl(1) O(35) 1.421(7) yes
Cl(2) O(40) 1.39(1) yes
Cl(2) O(41) 1.37(1) yes
Cl(2) O(42) 1.421(9) yes
Cl(2) O(43) 1.407(8) yes
Cl(3) O(36) 1.384(9) yes
Cl(3) O(37) 1.408(9) yes
Cl(3) O(38) 1.381(9) yes
Cl(3) O(39) 1.416(8) yes
P(1) O(28) 1.514(5) yes
P(1) O(29) 1.502(5) yes
P(1) O(30) 1.572(5) yes
P(1) N(7) 1.650(6) yes
O(31) C(26) 1.456(8) yes
N(1) C(2) 1.50(1) yes
N(1) C(24) 1.48(1) yes
N(1) C(25) 1.485(10) yes
N(4) C(3) 1.53(1) yes
N(4) C(5) 1.48(1) yes
N(7) C(6) 1.497(9) yes
N(7) C(8) 1.480(9) yes
N(10) C(9) 1.480(10) yes
N(10) C(11) 1.495(10) yes
N(13) C(12) 1.47(1) yes
N(13) C(14) 1.46(1) yes
N(13) C(27) 1.482(10) yes
N(16) C(15) 1.48(1) yes
N(16) C(17) 1.489(10) yes
N(19) C(18) 1.50(1) yes
N(19) C(20) 1.52(1) yes
N(22) C(21) 1.49(1) yes
N(22) C(23) 1.514(10) yes
C(2) C(3) 1.54(1) yes
C(5) C(6) 1.51(1) yes
C(8) C(9) 1.50(1) yes
C(11) C(12) 1.54(1) yes
C(14) C(15) 1.52(1) yes
C(17) C(18) 1.51(1) yes
C(20) C(21) 1.49(1) yes
C(23) C(24) 1.52(1) yes
C(25) C(26) 1.53(1) yes
C(26) C(27) 1.509(10) yes
